data_1516169
loop_
_publ_author_name
'Yu, Changjiang'
'Jiao, Lijuan'
'Zhang, Ping'
'Feng, Zeya'
'Cheng, Chi'
'Wei, Yun'
'Mu, Xiaolong'
'Hao, Erhong'

_publ_section_title
;
 Highly Fluorescent BF2 Complexes of Hydrazine-Schiff Base Linked
 Bispyrrole.
;
_journal_issue 11
_journal_name_full 'Organic letters'
_journal_page_first 3048
_journal_page_last 3051
_journal_paper_doi 10.1021/ol501162f
_journal_volume 16
_journal_year 2014
_chemical_formula_sum 'C10 H8 B2 F4 N4'
_chemical_formula_weight 281.82
_chemical_name_systematic
;

 ?

;
_space_group_IT_number 12
_symmetry_cell_setting monoclinic
_symmetry_space_group_name_Hall '-C 2y'
_symmetry_space_group_name_H-M 'C 1 2/m 1'
_atom_sites_solution_hydrogens geom
_atom_sites_solution_primary direct
_atom_sites_solution_secondary difmap
_audit_creation_method SHELXL-97
_cell_angle_alpha 90.00
_cell_angle_beta 105.8160(10)
_cell_angle_gamma 90.00
_cell_formula_units_Z 2
_cell_length_a 12.2662(17)
_cell_length_b 6.8136(9)
_cell_length_c 7.0499(10)
_cell_measurement_reflns_used 1638
_cell_measurement_temperature 293(2)
_cell_measurement_theta_max 27.59
_cell_measurement_theta_min 3.00
_cell_volume 566.90(14)
_computing_cell_refinement 'Bruker SMART'
_computing_data_collection 'Bruker SMART'
_computing_data_reduction 'Bruker SAINT'
_computing_molecular_graphics 'Bruker SHELXTL'
_computing_publication_material 'Bruker SHELXTL'
_computing_structure_refinement 'SHELXL-97 (Sheldrick, 1997)'
_computing_structure_solution 'SHELXS-97 (Sheldrick, 1990)'
_diffrn_ambient_temperature 293(2)
_diffrn_measured_fraction_theta_full 0.999
_diffrn_measured_fraction_theta_max 0.999
_diffrn_measurement_device_type 'CCD area detector'
_diffrn_measurement_method 'phi and omega scans'
_diffrn_radiation_monochromator graphite
_diffrn_radiation_source 'fine-focus sealed tube'
_diffrn_radiation_type MoK\a
_diffrn_radiation_wavelength 0.71073
_diffrn_reflns_av_R_equivalents 0.0190
_diffrn_reflns_av_sigmaI/netI 0.0178
_diffrn_reflns_limit_h_max 14
_diffrn_reflns_limit_h_min -15
_diffrn_reflns_limit_k_max 8
_diffrn_reflns_limit_k_min -8
_diffrn_reflns_limit_l_max 9
_diffrn_reflns_limit_l_min -9
_diffrn_reflns_number 2476
_diffrn_reflns_theta_full 27.64
_diffrn_reflns_theta_max 27.64
_diffrn_reflns_theta_min 3.00
_exptl_absorpt_coefficient_mu 0.147
_exptl_absorpt_correction_T_max 0.9854
_exptl_absorpt_correction_T_min 0.9811
_exptl_absorpt_correction_type multi-scan
_exptl_crystal_colour colorless
_exptl_crystal_density_diffrn 1.651
_exptl_crystal_density_method 'not measured'
_exptl_crystal_description block
_exptl_crystal_F_000 284
_exptl_crystal_size_max 0.13
_exptl_crystal_size_mid 0.12
_exptl_crystal_size_min 0.10
_refine_diff_density_max 0.202
_refine_diff_density_min -0.240
_refine_diff_density_rms 0.050
_refine_ls_extinction_method none
_refine_ls_goodness_of_fit_ref 1.066
_refine_ls_hydrogen_treatment mixed
_refine_ls_matrix_type full
_refine_ls_number_parameters 58
_refine_ls_number_reflns 716
_refine_ls_number_restraints 0
_refine_ls_restrained_S_all 1.066
_refine_ls_R_factor_all 0.0441
_refine_ls_R_factor_gt 0.0402
_refine_ls_shift/su_max 0.000
_refine_ls_shift/su_mean 0.000
_refine_ls_structure_factor_coef Fsqd
_refine_ls_weighting_details 'calc w=1/[\s^2^(Fo^2^)+(0.0491P)^2^+0.3975P] where P=(Fo^2^+2Fc^2^)/3'
_refine_ls_weighting_scheme calc
_refine_ls_wR_factor_gt 0.1019
_refine_ls_wR_factor_ref 0.1056
_reflns_number_gt 636
_reflns_number_total 716
_reflns_threshold_expression >2sigma(I)
_cod_data_source_file ol501162f_si_002.cif
_cod_data_source_block 131015a_0m
_cod_depositor_comments
;
The following automatic conversions were performed:

'_symmetry_cell_setting' value 'Monoclinic' changed to 'monoclinic'
according to
/usr/data/users/saulius/crontab/automatic-downloads/rss-feeds/ACS/lib/dictionaries/cif_core.dic
dictionary named 'cif_core.dic' version 2.4.2 from 2011-04-26.

Automatic conversion script
Id: cif_fix_values 2281 2013-09-26 08:29:07Z andrius 

 Adding full bibliography for 1516169--1516173.cif.
;
_cod_original_sg_symbol_H-M C2/m
_cod_database_code 1516169

loop_
_symmetry_equiv_pos_as_xyz
'x, y, z'
'-x, y, -z'
'x+1/2, y+1/2, z'
'-x+1/2, y+1/2, -z'
'-x, -y, -z'
'x, -y, z'
'-x+1/2, -y+1/2, -z'
'x+1/2, -y+1/2, z'

loop_
_atom_site_label
_atom_site_type_symbol
_atom_site_fract_x
_atom_site_fract_y
_atom_site_fract_z
_atom_site_U_iso_or_equiv
_atom_site_adp_type
_atom_site_occupancy
_atom_site_symmetry_multiplicity
_atom_site_calc_flag
_atom_site_refinement_flags
B1 B 0.61634(19) 1.0000 0.2767(3) 0.0415(5) Uani 1 2 d S
C1 C 0.29872(16) 1.0000 0.0153(3) 0.0361(4) Uani 1 2 d S
C2 C 0.19167(18) 1.0000 0.0497(3) 0.0443(5) Uani 1 2 d S
H2 H 0.1762 1.0000 0.1717 0.053 Uiso 1 2 calc SR
C3 C 0.11352(18) 1.0000 -0.1329(3) 0.0478(5) Uani 1 2 d S
H3 H 0.0351 1.0000 -0.1568 0.057 Uiso 1 2 calc SR
C4 C 0.17305(17) 1.0000 -0.2743(3) 0.0438(5) Uani 1 2 d S
H4 H 0.1405 1.0000 -0.4099 0.053 Uiso 1 2 calc SR
C5 C 0.40566(16) 1.0000 0.1469(3) 0.0372(4) Uani 1 2 d S
H5 H 0.4094 1.0000 0.2804 0.045 Uiso 1 2 calc SR
F1 F 0.61454(8) 0.8354(2) 0.38769(15) 0.0760(5) Uani 1 1 d .
N1 N 0.28523(13) 1.0000 -0.1854(2) 0.0354(4) Uani 1 2 d S
N2 N 0.50229(13) 1.0000 0.10019(19) 0.0327(4) Uani 1 2 d S

loop_
_atom_site_aniso_label
_atom_site_aniso_U_11
_atom_site_aniso_U_22
_atom_site_aniso_U_33
_atom_site_aniso_U_23
_atom_site_aniso_U_13
_atom_site_aniso_U_12
B1 0.0375(11) 0.0629(14) 0.0241(9) 0.000 0.0084(8) 0.000
C1 0.0382(9) 0.0399(9) 0.0330(9) 0.000 0.0147(7) 0.000
C2 0.0408(10) 0.0509(12) 0.0469(11) 0.000 0.0214(9) 0.000
C3 0.0350(10) 0.0536(12) 0.0557(12) 0.000 0.0138(9) 0.000
C4 0.0373(10) 0.0495(11) 0.0415(10) 0.000 0.0055(8) 0.000
C5 0.0414(10) 0.0467(10) 0.0265(8) 0.000 0.0142(7) 0.000
F1 0.0501(6) 0.1184(11) 0.0591(6) 0.0522(6) 0.0140(4) 0.0055(6)
N1 0.0351(8) 0.0400(8) 0.0309(8) 0.000 0.0084(6) 0.000
N2 0.0354(8) 0.0414(8) 0.0231(7) 0.000 0.0111(6) 0.000

loop_
_atom_type_symbol
_atom_type_description
_atom_type_scat_dispersion_real
_atom_type_scat_dispersion_imag
_atom_type_scat_source
C C 0.0033 0.0016 'International Tables Vol C Tables 4.2.6.8 and 6.1.1.4'
H H 0.0000 0.0000 'International Tables Vol C Tables 4.2.6.8 and 6.1.1.4'
B B 0.0013 0.0007 'International Tables Vol C Tables 4.2.6.8 and 6.1.1.4'
N N 0.0061 0.0033 'International Tables Vol C Tables 4.2.6.8 and 6.1.1.4'
F F 0.0171 0.0103 'International Tables Vol C Tables 4.2.6.8 and 6.1.1.4'

loop_
_geom_angle_atom_site_label_1
_geom_angle_atom_site_label_2
_geom_angle_atom_site_label_3
_geom_angle
_geom_angle_site_symmetry_1
_geom_angle_site_symmetry_3
F1 B1 F1 109.77(18) 6_575 .
F1 B1 N1 112.40(12) 6_575 5_675
F1 B1 N1 112.40(12) . 5_675
F1 B1 N2 107.30(12) 6_575 .
F1 B1 N2 107.30(12) . .
N1 B1 N2 107.38(14) 5_675 .
N1 C1 C5 120.93(16) . .
N1 C1 C2 108.78(17) . .
C5 C1 C2 130.29(18) . .
C3 C2 C1 106.56(18) . .
C3 C2 H2 126.7 . .
C1 C2 H2 126.7 . .
C2 C3 C4 107.61(19) . .
C2 C3 H3 126.2 . .
C4 C3 H3 126.2 . .
N1 C4 C3 109.64(18) . .
N1 C4 H4 125.2 . .
C3 C4 H4 125.2 . .
N2 C5 C1 125.94(17) . .
N2 C5 H5 117.0 . .
C1 C5 H5 117.0 . .
C4 N1 C1 107.41(16) . .
C4 N1 B1 129.27(16) . 5_675
C1 N1 B1 123.32(15) . 5_675
C5 N2 N2 117.54(18) . 5_675
C5 N2 B1 117.57(14) . .
N2 N2 B1 124.89(18) 5_675 .

loop_
_geom_bond_atom_site_label_1
_geom_bond_atom_site_label_2
_geom_bond_distance
_geom_bond_site_symmetry_2
B1 F1 1.3710(16) 6_575
B1 F1 1.3710(16) .
B1 N1 1.515(3) 5_675
B1 N2 1.599(3) .
C1 N1 1.379(2) .
C1 C5 1.385(3) .
C1 C2 1.399(3) .
C2 C3 1.379(3) .
C2 H2 0.9300 .
C3 C4 1.387(3) .
C3 H3 0.9300 .
C4 N1 1.348(2) .
C4 H4 0.9300 .
C5 N2 1.314(2) .
C5 H5 0.9300 .
N1 B1 1.515(3) 5_675
N2 N2 1.398(3) 5_675
